data_7205687
loop_
_publ_author_name
'Su, Shengqun'
'Qin, Chao'
'Guo, Zhiyong'
'Guo, Huadong'
'Song, Shuyan'
'Deng, Ruiping'
'Cao, Feng'
'Wang, Song'
'Li, Guanghua'
'Zhang, Hongjie'

_publ_section_title
;
 Five three/two-fold interpenetrating architectures from self-assembly
 of fluorene-2,7-dicarboxylic acid derivatives and d10 metals
;
_journal_issue 8
_journal_name_full CrystEngComm
_journal_page_first 2935
_journal_paper_doi 10.1039/c0ce00662a
_journal_volume 13
_journal_year 2011
_chemical_formula_moiety 'C30 H32 Cd N4 O4'
_chemical_formula_sum 'C30 H32 Cd N4 O4'
_chemical_formula_weight 625.00
_chemical_melting_point ?
_chemical_name_systematic
;
?
;
_space_group_IT_number 14
_symmetry_cell_setting monoclinic
_symmetry_space_group_name_Hall '-P 2yn'
_symmetry_space_group_name_H-M 'P 1 21/n 1'
_atom_sites_solution_hydrogens geom
_atom_sites_solution_primary direct
_atom_sites_solution_secondary difmap
_audit_creation_method SHELXL-97
_cell_angle_alpha 90.00
_cell_angle_beta 96.4210(10)
_cell_angle_gamma 90.00
_cell_formula_units_Z 4
_cell_length_a 12.5219(7)
_cell_length_b 12.2292(7)
_cell_length_c 17.7853(10)
_cell_measurement_reflns_used 5374
_cell_measurement_temperature 185(2)
_cell_measurement_theta_max 26.10
_cell_measurement_theta_min 1.89
_cell_volume 2706.4(3)
_computing_cell_refinement 'Bruker SMART'
_computing_data_collection 'Bruker SMART'
_computing_data_reduction 'Bruker SAINT'
_computing_molecular_graphics SHELXP-97
_computing_publication_material SHELXTL
_computing_structure_refinement 'SHELXL-97 (Sheldrick, 1997)'
_computing_structure_solution 'SHELXS-97 (Sheldrick, 1990)'
_diffrn_ambient_temperature 185(2)
_diffrn_detector_area_resol_mean 9.00cm
_diffrn_measured_fraction_theta_full 0.999
_diffrn_measured_fraction_theta_max 0.999
_diffrn_measurement_device_type 'CCD area detector'
_diffrn_measurement_method 'phi and omega scans'
_diffrn_radiation_monochromator graphite
_diffrn_radiation_source 'fine-focus sealed tube'
_diffrn_radiation_type MoK\a
_diffrn_radiation_wavelength 0.71073
_diffrn_reflns_av_R_equivalents 0.0627
_diffrn_reflns_av_sigmaI/netI 0.0668
_diffrn_reflns_limit_h_max 15
_diffrn_reflns_limit_h_min -13
_diffrn_reflns_limit_k_max 15
_diffrn_reflns_limit_k_min -15
_diffrn_reflns_limit_l_max 21
_diffrn_reflns_limit_l_min -22
_diffrn_reflns_number 17980
_diffrn_reflns_theta_full 26.10
_diffrn_reflns_theta_max 26.10
_diffrn_reflns_theta_min 1.89
_diffrn_standards_decay_% none
_diffrn_standards_interval_count none
_diffrn_standards_interval_time none
_diffrn_standards_number none
_exptl_absorpt_coefficient_mu 0.850
_exptl_absorpt_correction_T_max 0.9123
_exptl_absorpt_correction_T_min 0.8416
_exptl_absorpt_correction_type empirical
_exptl_absorpt_process_details SADABS
_exptl_crystal_colour colorless
_exptl_crystal_density_diffrn 1.534
_exptl_crystal_density_method 'not measured'
_exptl_crystal_description block
_exptl_crystal_F_000 1280
_exptl_crystal_size_max 0.21
_exptl_crystal_size_mid 0.18
_exptl_crystal_size_min 0.11
_refine_diff_density_max 1.086
_refine_diff_density_min -0.787
_refine_diff_density_rms 0.100
_refine_ls_extinction_method none
_refine_ls_goodness_of_fit_ref 1.022
_refine_ls_hydrogen_treatment mixed
_refine_ls_matrix_type full
_refine_ls_number_parameters 360
_refine_ls_number_reflns 5374
_refine_ls_number_restraints 0
_refine_ls_restrained_S_all 1.022
_refine_ls_R_factor_all 0.0830
_refine_ls_R_factor_gt 0.0485
_refine_ls_shift/su_max 0.000
_refine_ls_shift/su_mean 0.000
_refine_ls_structure_factor_coef Fsqd
_refine_ls_weighting_details 'calc w=1/[\s^2^(Fo^2^)+(0.0574P)^2^+1.0407P] where P=(Fo^2^+2Fc^2^)/3'
_refine_ls_weighting_scheme calc
_refine_ls_wR_factor_gt 0.1086
_refine_ls_wR_factor_ref 0.1239
_reflns_number_gt 3661
_reflns_number_total 5374
_reflns_threshold_expression >2sigma(I)
_cod_data_source_file c0ce00662a.txt
_cod_data_source_block m2
_cod_depositor_comments
;
The following automatic conversions were performed:
'_symmetry_cell_setting' value 'Monoclinic' changed to 'monoclinic'
according to '/home/saulius/struct/CIF-dictionaries/cif_core.dic'
dictionary named 'cif_core.dic' version 2.4.1 from 2010-06-29.

Automatic conversion script
Id: cif_fix_enum 1555 2011-01-17 13:19:09Z saulius 

The following automatic conversions were performed:

'_chemical_melting_point' value 'not measured' was changed to '?' -
the value is undefined or not given.

Automatic conversion script
Id: cif_fix_values 1569 2011-02-09 13:29:24Z adriana 
;
_cod_original_sg_symbol_H-M P21/n
_cod_database_code 7205687

loop_
_symmetry_equiv_pos_as_xyz
'x, y, z'
'-x+1/2, y+1/2, -z+1/2'
'-x, -y, -z'
'x-1/2, -y-1/2, z-1/2'

loop_
_atom_site_label
_atom_site_type_symbol
_atom_site_fract_x
_atom_site_fract_y
_atom_site_fract_z
_atom_site_U_iso_or_equiv
_atom_site_adp_type
_atom_site_occupancy
_atom_site_symmetry_multiplicity
_atom_site_calc_flag
_atom_site_refinement_flags
_atom_site_disorder_assembly
_atom_site_disorder_group
Cd1 Cd 0.11001(3) 0.35216(3) 0.05144(2) 0.03381(14) Uani 1 1 d . . .
C1 C 0.2802(4) 0.5891(4) -0.1323(3) 0.0307(11) Uani 1 1 d . . .
H1A H 0.2051 0.6008 -0.1330 0.037 Uiso 1 1 calc R . .
C2 C 0.3306(4) 0.5026(4) -0.0902(3) 0.0314(11) Uani 1 1 d . . .
C3 C 0.4409(4) 0.4852(4) -0.0908(3) 0.0381(12) Uani 1 1 d . . .
H3A H 0.4740 0.4239 -0.0650 0.046 Uiso 1 1 calc R . .
C4 C 0.5018(4) 0.5556(4) -0.1283(3) 0.0357(11) Uani 1 1 d . . .
H4A H 0.5771 0.5447 -0.1269 0.043 Uiso 1 1 calc R . .
C5 C 0.6044(4) 0.7543(4) -0.2168(3) 0.0309(11) Uani 1 1 d . . .
H5A H 0.6609 0.7092 -0.1941 0.037 Uiso 1 1 calc R . .
C6 C 0.6266(4) 0.8455(4) -0.2586(3) 0.0306(10) Uani 1 1 d . . .
H6A H 0.6992 0.8622 -0.2647 0.037 Uiso 1 1 calc R . .
C7 C 0.5460(4) 0.9128(4) -0.2916(3) 0.0310(11) Uani 1 1 d . . .
C8 C 0.4390(4) 0.8881(4) -0.2841(3) 0.0340(11) Uani 1 1 d . . .
H8A H 0.3827 0.9324 -0.3078 0.041 Uiso 1 1 calc R . .
C9 C 0.3058(3) 0.7530(4) -0.2246(3) 0.0311(11) Uani 1 1 d . . .
C10 C 0.3403(4) 0.6564(4) -0.1724(3) 0.0287(10) Uani 1 1 d . . .
C11 C 0.4526(4) 0.6423(4) -0.1680(2) 0.0289(10) Uani 1 1 d . . .
C12 C 0.4991(4) 0.7304(4) -0.2089(2) 0.0271(10) Uani 1 1 d . . .
C13 C 0.4156(4) 0.7970(4) -0.2411(3) 0.0311(11) Uani 1 1 d . . .
C14 C 0.2435(4) 0.7134(4) -0.3003(3) 0.0404(13) Uani 1 1 d . . .
H14A H 0.2435 0.7737 -0.3374 0.048 Uiso 1 1 calc R . .
H14B H 0.2843 0.6520 -0.3195 0.048 Uiso 1 1 calc R . .
C15 C 0.1289(4) 0.6763(5) -0.2987(3) 0.0589(17) Uani 1 1 d . . .
H15A H 0.0992 0.6528 -0.3495 0.088 Uiso 1 1 calc R . .
H15B H 0.0859 0.7369 -0.2822 0.088 Uiso 1 1 calc R . .
H15C H 0.1270 0.6150 -0.2634 0.088 Uiso 1 1 calc R . .
C16 C 0.2396(4) 0.8377(4) -0.1873(3) 0.0413(13) Uani 1 1 d . . .
H16A H 0.2200 0.8971 -0.2241 0.050 Uiso 1 1 calc R . .
H16B H 0.1721 0.8029 -0.1755 0.050 Uiso 1 1 calc R . .
C17 C 0.2942(5) 0.8868(5) -0.1168(3) 0.0543(15) Uani 1 1 d . . .
H17A H 0.2465 0.9404 -0.0969 0.082 Uiso 1 1 calc R . .
H17B H 0.3604 0.9231 -0.1279 0.082 Uiso 1 1 calc R . .
H17C H 0.3117 0.8292 -0.0792 0.082 Uiso 1 1 calc R . .
C18 C 0.2705(5) 0.4299(4) -0.0417(3) 0.0371(12) Uani 1 1 d . . .
C19 C 0.5738(4) 1.0079(4) -0.3391(3) 0.0362(12) Uani 1 1 d . . .
C20 C 0.0523(4) 0.1264(4) 0.1683(3) 0.0492(15) Uani 1 1 d . . .
H20A H 0.0256 0.2014 0.1606 0.074 Uiso 1 1 calc R . .
H20B H 0.0728 0.1137 0.2224 0.074 Uiso 1 1 calc R . .
H20C H -0.0043 0.0747 0.1495 0.074 Uiso 1 1 calc R . .
C21 C 0.1468(4) 0.1105(4) 0.1267(3) 0.0322(11) Uani 1 1 d . . .
C22 C 0.2116(3) 0.0179(4) 0.1202(3) 0.0279(10) Uani 1 1 d . . .
C23 C 0.2924(4) 0.0528(4) 0.0790(3) 0.0318(11) Uani 1 1 d . . .
C24 C 0.3924(4) -0.0026(4) 0.0615(3) 0.0471(14) Uani 1 1 d . . .
H24A H 0.4320 0.0458 0.0306 0.071 Uiso 1 1 calc R . .
H24B H 0.3738 -0.0703 0.0336 0.071 Uiso 1 1 calc R . .
H24C H 0.4373 -0.0198 0.1087 0.071 Uiso 1 1 calc R . .
C25 C 0.1995(5) -0.0945(4) 0.1516(3) 0.0359(12) Uani 1 1 d . . .
C26 C -0.0466(4) -0.1191(4) 0.0760(3) 0.0392(12) Uani 1 1 d . . .
H26A H -0.1110 -0.1466 0.0455 0.059 Uiso 1 1 calc R . .
H26B H -0.0327 -0.0437 0.0610 0.059 Uiso 1 1 calc R . .
H26C H -0.0577 -0.1208 0.1296 0.059 Uiso 1 1 calc R . .
C27 C 0.0471(4) -0.1892(4) 0.0634(3) 0.0320(11) Uani 1 1 d . . .
C28 C 0.1550(4) -0.1787(4) 0.0955(3) 0.0312(11) Uani 1 1 d . . .
C29 C 0.2071(4) -0.2668(4) 0.0670(3) 0.0360(12) Uani 1 1 d . . .
C30 C 0.3204(4) -0.3065(4) 0.0829(4) 0.0509(15) Uani 1 1 d . . .
H30A H 0.3299 -0.3721 0.0527 0.076 Uiso 1 1 calc R . .
H30B H 0.3358 -0.3240 0.1368 0.076 Uiso 1 1 calc R . .
H30C H 0.3698 -0.2493 0.0695 0.076 Uiso 1 1 calc R . .
N1 N 0.1846(3) 0.1952(3) 0.0899(2) 0.0308(9) Uani 1 1 d . . .
N2 N 0.2730(3) 0.1569(3) 0.0613(2) 0.0335(9) Uani 1 1 d . . .
H2A H 0.3131 0.1965 0.0342 0.040 Uiso 1 1 calc R . .
N3 N 0.0357(3) -0.2766(3) 0.0179(2) 0.0321(9) Uani 1 1 d . . .
N4 N 0.1346(3) -0.3216(3) 0.0208(2) 0.0358(10) Uani 1 1 d . . .
H4B H 0.1495 -0.3802 -0.0048 0.043 Uiso 1 1 calc R . .
O1 O 0.1790(3) 0.4642(3) -0.0270(2) 0.0479(9) Uani 1 1 d . . .
O2 O 0.3094(3) 0.3425(3) -0.0178(2) 0.0560(11) Uani 1 1 d . . .
O3 O 0.6700(3) 1.0245(3) -0.3483(2) 0.0462(9) Uani 1 1 d . . .
O4 O 0.4998(3) 1.0650(3) -0.3717(2) 0.0557(11) Uani 1 1 d . . .
H25A H 0.156(4) -0.093(4) 0.188(3) 0.043(16) Uiso 1 1 d . . .
H25B H 0.278(4) -0.114(4) 0.172(3) 0.038(14) Uiso 1 1 d . . .

loop_
_atom_site_aniso_label
_atom_site_aniso_U_11
_atom_site_aniso_U_22
_atom_site_aniso_U_33
_atom_site_aniso_U_23
_atom_site_aniso_U_13
_atom_site_aniso_U_12
Cd1 0.0363(2) 0.02461(19) 0.0422(2) -0.00358(17) 0.01187(16) -0.00112(17)
C1 0.034(3) 0.031(3) 0.028(3) -0.002(2) 0.006(2) -0.001(2)
C2 0.045(3) 0.021(2) 0.029(3) -0.002(2) 0.005(2) -0.008(2)
C3 0.054(3) 0.026(2) 0.033(3) 0.005(2) -0.001(2) 0.007(2)
C4 0.036(3) 0.032(3) 0.039(3) 0.003(2) 0.006(2) 0.004(2)
C5 0.032(3) 0.030(3) 0.031(3) 0.000(2) 0.003(2) 0.003(2)
C6 0.027(2) 0.033(3) 0.033(3) -0.008(2) 0.008(2) -0.006(2)
C7 0.037(3) 0.027(2) 0.030(3) -0.004(2) 0.011(2) -0.003(2)
C8 0.034(3) 0.030(2) 0.039(3) 0.006(2) 0.005(2) 0.003(2)
C9 0.025(2) 0.031(2) 0.040(3) 0.009(2) 0.011(2) 0.002(2)
C10 0.036(3) 0.025(2) 0.025(2) -0.003(2) 0.005(2) 0.000(2)
C11 0.036(3) 0.026(2) 0.026(2) 0.003(2) 0.006(2) 0.000(2)
C12 0.032(3) 0.028(2) 0.022(2) -0.0029(19) 0.0020(19) 0.000(2)
C13 0.033(3) 0.026(2) 0.035(3) 0.001(2) 0.006(2) 0.000(2)
C14 0.037(3) 0.048(3) 0.036(3) 0.012(2) 0.001(2) 0.000(2)
C15 0.049(4) 0.071(4) 0.055(4) 0.002(3) -0.001(3) -0.009(3)
C16 0.035(3) 0.037(3) 0.052(3) 0.009(3) 0.011(3) 0.002(2)
C17 0.052(4) 0.054(3) 0.060(4) -0.002(3) 0.017(3) 0.003(3)
C18 0.057(3) 0.027(3) 0.026(3) -0.007(2) 0.002(2) -0.010(2)
C19 0.038(3) 0.035(3) 0.037(3) -0.003(2) 0.011(2) -0.005(2)
C20 0.043(3) 0.039(3) 0.071(4) -0.001(3) 0.029(3) 0.003(3)
C21 0.031(3) 0.032(2) 0.034(3) -0.001(2) 0.003(2) -0.004(2)
C22 0.027(2) 0.028(2) 0.028(3) -0.005(2) 0.001(2) -0.001(2)
C23 0.028(3) 0.027(2) 0.041(3) -0.008(2) 0.006(2) -0.001(2)
C24 0.037(3) 0.046(3) 0.061(4) -0.004(3) 0.017(3) 0.005(3)
C25 0.037(3) 0.033(3) 0.037(3) 0.004(2) 0.003(3) -0.004(2)
C26 0.032(3) 0.045(3) 0.042(3) -0.010(2) 0.008(2) 0.002(2)
C27 0.040(3) 0.030(2) 0.028(3) 0.002(2) 0.010(2) -0.003(2)
C28 0.039(3) 0.024(2) 0.032(3) 0.007(2) 0.008(2) -0.002(2)
C29 0.034(3) 0.030(3) 0.045(3) 0.007(2) 0.008(2) 0.001(2)
C30 0.047(3) 0.033(3) 0.072(4) 0.001(3) 0.005(3) 0.014(3)
N1 0.031(2) 0.028(2) 0.035(2) -0.0014(18) 0.0094(18) -0.0015(18)
N2 0.031(2) 0.037(2) 0.034(2) -0.0021(19) 0.0123(18) -0.0058(19)
N3 0.035(2) 0.028(2) 0.035(2) -0.0023(18) 0.0084(18) 0.0026(18)
N4 0.037(2) 0.026(2) 0.046(3) -0.0006(19) 0.014(2) 0.0052(18)
O1 0.069(3) 0.0315(19) 0.047(2) 0.0033(17) 0.022(2) -0.0103(19)
O2 0.081(3) 0.031(2) 0.056(3) 0.0147(18) 0.005(2) -0.006(2)
O3 0.044(2) 0.045(2) 0.050(2) 0.0114(18) 0.0107(18) -0.0039(18)
O4 0.040(2) 0.054(2) 0.074(3) 0.036(2) 0.017(2) 0.0045(19)

loop_
_atom_type_symbol
_atom_type_description
_atom_type_scat_dispersion_real
_atom_type_scat_dispersion_imag
_atom_type_scat_source
C C 0.0033 0.0016 'International Tables Vol C Tables 4.2.6.8 and 6.1.1.4'
H H 0.0000 0.0000 'International Tables Vol C Tables 4.2.6.8 and 6.1.1.4'
N N 0.0061 0.0033 'International Tables Vol C Tables 4.2.6.8 and 6.1.1.4'
O O 0.0106 0.0060 'International Tables Vol C Tables 4.2.6.8 and 6.1.1.4'
Cd Cd -0.8075 1.2024 'International Tables Vol C Tables 4.2.6.8 and 6.1.1.4'

loop_
_geom_angle_atom_site_label_1
_geom_angle_atom_site_label_2
_geom_angle_atom_site_label_3
_geom_angle
_geom_angle_site_symmetry_1
_geom_angle_site_symmetry_3
_geom_angle_publ_flag
O1 Cd1 N1 123.73(14) . . ?
O1 Cd1 N3 104.90(14) . 3 ?
N1 Cd1 N3 95.74(14) . 3 ?
O1 Cd1 O4 114.15(15) . 4_576 ?
N1 Cd1 O4 117.56(15) . 4_576 ?
N3 Cd1 O4 90.17(13) 3 4_576 ?
O1 Cd1 O3 88.11(13) . 4_576 ?
N1 Cd1 O3 103.33(13) . 4_576 ?
N3 Cd1 O3 145.52(12) 3 4_576 ?
O4 Cd1 O3 55.56(12) 4_576 4_576 ?
O1 Cd1 C19 99.98(14) . 4_576 ?
N1 Cd1 C19 115.60(14) . 4_576 ?
N3 Cd1 C19 117.61(15) 3 4_576 ?
O4 Cd1 C19 27.88(13) 4_576 4_576 ?
O3 Cd1 C19 27.91(13) 4_576 4_576 ?
C10 C1 C2 119.3(4) . . ?
C10 C1 H1A 120.4 . . ?
C2 C1 H1A 120.4 . . ?
C3 C2 C1 119.8(4) . . ?
C3 C2 C18 118.3(4) . . ?
C1 C2 C18 121.9(4) . . ?
C4 C3 C2 120.8(4) . . ?
C4 C3 H3A 119.6 . . ?
C2 C3 H3A 119.6 . . ?
C3 C4 C11 119.4(4) . . ?
C3 C4 H4A 120.3 . . ?
C11 C4 H4A 120.3 . . ?
C12 C5 C6 118.6(4) . . ?
C12 C5 H5A 120.7 . . ?
C6 C5 H5A 120.7 . . ?
C7 C6 C5 121.8(4) . . ?
C7 C6 H6A 119.1 . . ?
C5 C6 H6A 119.1 . . ?
C6 C7 C8 119.6(4) . . ?
C6 C7 C19 119.7(4) . . ?
C8 C7 C19 120.5(4) . . ?
C7 C8 C13 119.1(4) . . ?
C7 C8 H8A 120.4 . . ?
C13 C8 H8A 120.4 . . ?
C16 C9 C10 113.0(4) . . ?
C16 C9 C13 112.8(4) . . ?
C10 C9 C13 100.8(4) . . ?
C16 C9 C14 110.1(4) . . ?
C10 C9 C14 111.3(4) . . ?
C13 C9 C14 108.5(4) . . ?
C1 C10 C11 120.1(4) . . ?
C1 C10 C9 130.1(4) . . ?
C11 C10 C9 109.9(4) . . ?
C4 C11 C10 120.5(4) . . ?
C4 C11 C12 130.1(4) . . ?
C10 C11 C12 109.4(4) . . ?
C5 C12 C13 121.2(4) . . ?
C5 C12 C11 130.5(4) . . ?
C13 C12 C11 108.2(4) . . ?
C12 C13 C8 119.6(4) . . ?
C12 C13 C9 111.3(4) . . ?
C8 C13 C9 129.0(4) . . ?
C15 C14 C9 117.6(4) . . ?
C15 C14 H14A 107.9 . . ?
C9 C14 H14A 107.9 . . ?
C15 C14 H14B 107.9 . . ?
C9 C14 H14B 107.9 . . ?
H14A C14 H14B 107.2 . . ?
C14 C15 H15A 109.5 . . ?
C14 C15 H15B 109.5 . . ?
H15A C15 H15B 109.5 . . ?
C14 C15 H15C 109.5 . . ?
H15A C15 H15C 109.5 . . ?
H15B C15 H15C 109.5 . . ?
C17 C16 C9 114.8(4) . . ?
C17 C16 H16A 108.6 . . ?
C9 C16 H16A 108.6 . . ?
C17 C16 H16B 108.6 . . ?
C9 C16 H16B 108.6 . . ?
H16A C16 H16B 107.5 . . ?
C16 C17 H17A 109.5 . . ?
C16 C17 H17B 109.5 . . ?
H17A C17 H17B 109.5 . . ?
C16 C17 H17C 109.5 . . ?
H17A C17 H17C 109.5 . . ?
H17B C17 H17C 109.5 . . ?
O2 C18 O1 123.0(5) . . ?
O2 C18 C2 120.6(5) . . ?
O1 C18 C2 116.3(4) . . ?
O3 C19 O4 121.6(5) . . ?
O3 C19 C7 119.2(5) . . ?
O4 C19 C7 119.1(4) . . ?
O3 C19 Cd1 63.6(3) . 4_675 ?
O4 C19 Cd1 58.7(2) . 4_675 ?
C7 C19 Cd1 167.6(3) . 4_675 ?
C21 C20 H20A 109.5 . . ?
C21 C20 H20B 109.5 . . ?
H20A C20 H20B 109.5 . . ?
C21 C20 H20C 109.5 . . ?
H20A C20 H20C 109.5 . . ?
H20B C20 H20C 109.5 . . ?
N1 C21 C22 110.2(4) . . ?
N1 C21 C20 119.3(4) . . ?
C22 C21 C20 130.5(4) . . ?
C23 C22 C21 104.9(4) . . ?
C23 C22 C25 126.3(4) . . ?
C21 C22 C25 128.8(4) . . ?
N2 C23 C22 107.3(4) . . ?
N2 C23 C24 121.5(4) . . ?
C22 C23 C24 130.8(5) . . ?
C23 C24 H24A 109.5 . . ?
C23 C24 H24B 109.5 . . ?
H24A C24 H24B 109.5 . . ?
C23 C24 H24C 109.5 . . ?
H24A C24 H24C 109.5 . . ?
H24B C24 H24C 109.5 . . ?
C28 C25 C22 115.4(4) . . ?
C28 C25 H25A 107(3) . . ?
C22 C25 H25A 110(3) . . ?
C28 C25 H25B 110(3) . . ?
C22 C25 H25B 102(3) . . ?
H25A C25 H25B 113(4) . . ?
C27 C26 H26A 109.5 . . ?
C27 C26 H26B 109.5 . . ?
H26A C26 H26B 109.5 . . ?
C27 C26 H26C 109.5 . . ?
H26A C26 H26C 109.5 . . ?
H26B C26 H26C 109.5 . . ?
N3 C27 C28 110.5(4) . . ?
N3 C27 C26 121.1(4) . . ?
C28 C27 C26 128.4(4) . . ?
C29 C28 C27 104.5(4) . . ?
C29 C28 C25 128.5(5) . . ?
C27 C28 C25 126.9(4) . . ?
N4 C29 C28 107.4(4) . . ?
N4 C29 C30 121.3(4) . . ?
C28 C29 C30 131.2(5) . . ?
C29 C30 H30A 109.5 . . ?
C29 C30 H30B 109.5 . . ?
H30A C30 H30B 109.5 . . ?
C29 C30 H30C 109.5 . . ?
H30A C30 H30C 109.5 . . ?
H30B C30 H30C 109.5 . . ?
C21 N1 N2 105.3(4) . . ?
C21 N1 Cd1 131.5(3) . . ?
N2 N1 Cd1 121.3(3) . . ?
C23 N2 N1 112.2(4) . . ?
C23 N2 H2A 123.9 . . ?
N1 N2 H2A 123.9 . . ?
C27 N3 N4 105.5(4) . . ?
C27 N3 Cd1 132.5(3) . 3 ?
N4 N3 Cd1 122.0(3) . 3 ?
C29 N4 N3 112.1(4) . . ?
C29 N4 H4B 123.9 . . ?
N3 N4 H4B 123.9 . . ?
C18 O1 Cd1 110.5(3) . . ?
C19 O3 Cd1 88.5(3) . 4_675 ?
C19 O4 Cd1 93.4(3) . 4_675 ?

loop_
_geom_bond_atom_site_label_1
_geom_bond_atom_site_label_2
_geom_bond_distance
_geom_bond_site_symmetry_2
_geom_bond_publ_flag
Cd1 O1 2.200(3) . ?
Cd1 N1 2.209(4) . ?
Cd1 N3 2.280(4) 3 ?
Cd1 O4 2.285(3) 4_576 ?
Cd1 O3 2.391(3) 4_576 ?
Cd1 C19 2.668(5) 4_576 ?
C1 C10 1.368(6) . ?
C1 C2 1.404(6) . ?
C1 H1A 0.9500 . ?
C2 C3 1.399(7) . ?
C2 C18 1.499(7) . ?
C3 C4 1.370(7) . ?
C3 H3A 0.9500 . ?
C4 C11 1.380(6) . ?
C4 H4A 0.9500 . ?
C5 C12 1.373(6) . ?
C5 C6 1.386(6) . ?
C5 H5A 0.9500 . ?
C6 C7 1.382(6) . ?
C6 H6A 0.9500 . ?
C7 C8 1.394(6) . ?
C7 C19 1.502(7) . ?
C8 C13 1.400(6) . ?
C8 H8A 0.9500 . ?
C9 C16 1.524(6) . ?
C9 C10 1.534(6) . ?
C9 C13 1.535(6) . ?
C9 C14 1.556(7) . ?
C10 C11 1.410(6) . ?
C11 C12 1.458(6) . ?
C12 C13 1.397(6) . ?
C14 C15 1.509(7) . ?
C14 H14A 0.9900 . ?
C14 H14B 0.9900 . ?
C15 H15A 0.9800 . ?
C15 H15B 0.9800 . ?
C15 H15C 0.9800 . ?
C16 C17 1.486(8) . ?
C16 H16A 0.9900 . ?
C16 H16B 0.9900 . ?
C17 H17A 0.9800 . ?
C17 H17B 0.9800 . ?
C17 H17C 0.9800 . ?
C18 O2 1.231(6) . ?
C18 O1 1.275(6) . ?
C19 O3 1.250(6) . ?
C19 O4 1.250(6) . ?
C19 Cd1 2.668(5) 4_675 ?
C20 C21 1.478(7) . ?
C20 H20A 0.9800 . ?
C20 H20B 0.9800 . ?
C20 H20C 0.9800 . ?
C21 N1 1.339(6) . ?
C21 C22 1.406(6) . ?
C22 C23 1.381(6) . ?
C22 C25 1.497(6) . ?
C23 N2 1.327(6) . ?
C23 C24 1.488(6) . ?
C24 H24A 0.9800 . ?
C24 H24B 0.9800 . ?
C24 H24C 0.9800 . ?
C25 C28 1.497(7) . ?
C25 H25A 0.88(5) . ?
C25 H25B 1.03(5) . ?
C26 C27 1.490(6) . ?
C26 H26A 0.9800 . ?
C26 H26B 0.9800 . ?
C26 H26C 0.9800 . ?
C27 N3 1.339(6) . ?
C27 C28 1.412(7) . ?
C28 C29 1.385(6) . ?
C29 N4 1.335(6) . ?
C29 C30 1.496(7) . ?
C30 H30A 0.9800 . ?
C30 H30B 0.9800 . ?
C30 H30C 0.9800 . ?
N1 N2 1.352(5) . ?
N2 H2A 0.8800 . ?
N3 N4 1.351(5) . ?
N3 Cd1 2.280(4) 3 ?
N4 H4B 0.8800 . ?
O3 Cd1 2.391(3) 4_675 ?
O4 Cd1 2.285(3) 4_675 ?
